data_7223060
loop_
_publ_author_name
'Tomashenko, Olesya A.'
'Khlebnikov, Alexander F.'
'Mosiagin, Ivan P.'
'Novikov, Mikhail S.'
'Grachova, Elena Valeri'
'Shakirova, Julia R.'
'Tunik, Sergey P.'

_publ_section_title
;
 A new heterocyclic skeleton with highly tunable absorbtion/emission
 wavelength via H-bonding
;
_journal_name_full 'RSC Adv.'
_journal_paper_doi 10.1039/C5RA17755C
_journal_year 2015
_chemical_formula_moiety 'C21 H14 N2, 0.5(H2 O)'
_chemical_formula_sum 'C21 H15 N2 O0.5'
_chemical_formula_weight 303.35
_chemical_name_systematic
;
 ? 
;
_space_group_crystal_system monoclinic
_space_group_IT_number 14
_space_group_name_Hall '-P 2yn'
_space_group_name_H-M_alt 'P 1 21/n 1'
_symmetry_space_group_name_Hall '-P 2yn'
_symmetry_space_group_name_H-M 'P 1 21/n 1'
_atom_sites_solution_hydrogens geom
_atom_sites_solution_primary direct
_atom_sites_solution_secondary difmap
_audit_creation_date 2014-12-30
_audit_creation_method
;
  Olex2 1.2-ac2
  (compiled 2012.03.27 svn.r2268, GUI svn.r4156)
;
_audit_update_record
;
2015-06-17 deposited with the CCDC.
2015-10-27 downloaded from the CCDC.
;
_cell_angle_alpha 90.00
_cell_angle_beta 95.754(3)
_cell_angle_gamma 90.00
_cell_formula_units_Z 8
_cell_length_a 17.5157(6)
_cell_length_b 8.5175(2)
_cell_length_c 19.8322(5)
_cell_measurement_reflns_used 8150
_cell_measurement_temperature 100(2)
_cell_measurement_theta_max 74.9590
_cell_measurement_theta_min 4.4910
_cell_volume 2943.86(14)
_computing_cell_refinement
;
CrysAlisPro, Agilent Technologies,
Version 1.171.36.32 (release 02-08-2013 CrysAlis171 .NET)
(compiled Aug  2 2013,16:46:58)
;
_computing_data_collection
;
CrysAlisPro, Agilent Technologies,
Version 1.171.36.32 (release 02-08-2013 CrysAlis171 .NET)
(compiled Aug  2 2013,16:46:58)
;
_computing_data_reduction
;
CrysAlisPro, Agilent Technologies,
Version 1.171.36.32 (release 02-08-2013 CrysAlis171 .NET)
(compiled Aug  2 2013,16:46:58)
;
_computing_molecular_graphics
;
O. V. Dolomanov, L. J. Bourhis, R. J. Gildea, J. A. K. Howard and H. Puschmann,
OLEX2: a complete structure solution, refinement and analysis program.
J. Appl. Cryst. (2009). 42, 339-341.
;
_computing_publication_material
;
O. V. Dolomanov, L. J. Bourhis, R. J. Gildea, J. A. K. Howard and H. Puschmann,
OLEX2: a complete structure solution, refinement and analysis program.
J. Appl. Cryst. (2009). 42, 339-341.
;
_computing_structure_refinement
;
SHELXL, G.M. Sheldrick, Acta Cryst.
(2008). A64, 112-122
;
_computing_structure_solution
;
SHELXS, G.M. Sheldrick, Acta Cryst.
(2008). A64, 112-122
;
_diffrn_ambient_temperature 100(2)
_diffrn_detector_area_resol_mean 10.3829
_diffrn_measured_fraction_theta_full 0.9843
_diffrn_measured_fraction_theta_max 0.9843
_diffrn_measurement_details
;
  1 omega -110.00  -15.00   1.0000   18.0000
omega____ theta____ kappa____ phi______ frames
    -      -40.3787  -57.0000  150.0000 95

  2 omega  -50.00   21.00   1.0000   18.0000
omega____ theta____ kappa____ phi______ frames
    -      -40.3787   38.0000  -60.0000 71

  3 omega    1.00   35.00   1.0000   18.0000
omega____ theta____ kappa____ phi______ frames
    -      -40.3787   38.0000   60.0000 34

  4 omega   39.00   66.00   1.0000   18.0000
omega____ theta____ kappa____ phi______ frames
    -       40.3787  -99.0000   30.0000 27

  5 omega   63.00   94.00   1.0000   18.0000
omega____ theta____ kappa____ phi______ frames
    -       40.3787  178.0000   90.0000 31

  6 omega  145.00  176.00   1.0000   40.0000
omega____ theta____ kappa____ phi______ frames
    -      113.0000  112.0000  120.0000 31

  7 omega  104.00  131.00   1.0000   40.0000
omega____ theta____ kappa____ phi______ frames
    -      113.0000  112.0000  120.0000 27

  8 omega   57.00   86.00   1.0000   40.0000
omega____ theta____ kappa____ phi______ frames
    -      113.0000  178.0000 -120.0000 29

  9 omega   54.00   90.00   1.0000   40.0000
omega____ theta____ kappa____ phi______ frames
    -      113.0000   15.0000 -120.0000 36

 10 omega  119.00  144.00   1.0000   40.0000
omega____ theta____ kappa____ phi______ frames
    -      113.0000   30.0000  120.0000 25

 11 omega  109.00  142.00   1.0000   40.0000
omega____ theta____ kappa____ phi______ frames
    -      113.0000   15.0000 -120.0000 33

 12 omega  152.00  178.00   1.0000   40.0000
omega____ theta____ kappa____ phi______ frames
    -      113.0000   15.0000 -120.0000 26

 13 omega   40.00   76.00   1.0000   40.0000
omega____ theta____ kappa____ phi______ frames
    -      113.0000  -61.0000 -180.0000 36

 14 omega   30.00   59.00   1.0000   40.0000
omega____ theta____ kappa____ phi______ frames
    -      113.0000  -95.0000  -30.0000 29

 15 omega   48.00   90.00   1.0000   40.0000
omega____ theta____ kappa____ phi______ frames
    -      113.0000  -30.0000   60.0000 42

 16 omega   41.00   75.00   1.0000   40.0000
omega____ theta____ kappa____ phi______ frames
    -      113.0000  -30.0000  120.0000 34

 17 omega   39.00   95.00   1.0000   40.0000
omega____ theta____ kappa____ phi______ frames
    -      113.0000  -45.0000 -150.0000 56

 18 omega   58.00  146.00   1.0000   40.0000
omega____ theta____ kappa____ phi______ frames
    -      113.0000  178.0000  150.0000 88

 19 omega   73.00  109.00   1.0000   40.0000
omega____ theta____ kappa____ phi______ frames
    -      113.0000  -95.0000  -30.0000 36

 20 omega  100.00  127.00   1.0000   40.0000
omega____ theta____ kappa____ phi______ frames
    -      113.0000   77.0000 -150.0000 27

 21 omega  143.00  168.00   1.0000   40.0000
omega____ theta____ kappa____ phi______ frames
    -      113.0000   77.0000 -150.0000 25

 22 omega   45.00   70.00   1.0000   40.0000
omega____ theta____ kappa____ phi______ frames
    -      113.0000  -61.0000 -150.0000 25

 23 omega  102.00  143.00   1.0000   40.0000
omega____ theta____ kappa____ phi______ frames
    -      113.0000  -61.0000 -150.0000 41

 24 omega   52.00   77.00   1.0000   40.0000
omega____ theta____ kappa____ phi______ frames
    -      113.0000  -30.0000  -30.0000 25

 25 omega  100.00  142.00   1.0000   40.0000
omega____ theta____ kappa____ phi______ frames
    -      113.0000  -77.0000  150.0000 42

 26 omega   94.00  144.00   1.0000   40.0000
omega____ theta____ kappa____ phi______ frames
    -      113.0000  178.0000 -120.0000 50

 27 omega  112.00  138.00   1.0000   40.0000
omega____ theta____ kappa____ phi______ frames
    -      113.0000   77.0000 -120.0000 26

 28 omega  -35.00    6.00   1.0000   18.0000
omega____ theta____ kappa____ phi______ frames
    -      -40.3787  -19.0000  -60.0000 41

 29 omega  -93.00  -48.00   1.0000   18.0000
omega____ theta____ kappa____ phi______ frames
    -      -40.3787  -19.0000  -60.0000 45

 30 omega   66.00  116.00   1.0000   18.0000
omega____ theta____ kappa____ phi______ frames
    -       40.3787   38.0000  120.0000 50

 31 omega   28.00   56.00   1.0000   18.0000
omega____ theta____ kappa____ phi______ frames
    -       40.3787   38.0000  120.0000 28

 32 omega   11.00   49.00   1.0000   18.0000
omega____ theta____ kappa____ phi______ frames
    -       40.3787   57.0000  -30.0000 38

 33 omega   57.00  123.00   1.0000   18.0000
omega____ theta____ kappa____ phi______ frames
    -       40.3787  178.0000  120.0000 66

 34 omega   58.00  128.00   1.0000   18.0000
omega____ theta____ kappa____ phi______ frames
    -       40.3787  178.0000  -90.0000 70

 35 omega   83.00  146.00   1.0000   40.0000
omega____ theta____ kappa____ phi______ frames
    -      113.0000   61.0000   30.0000 63

 36 omega   83.00  115.00   1.0000   40.0000
omega____ theta____ kappa____ phi______ frames
    -      113.0000   61.0000   60.0000 32

 37 omega   65.00  114.00   1.0000   40.0000
omega____ theta____ kappa____ phi______ frames
    -      113.0000   15.0000  120.0000 49

 38 omega   90.00  165.00   1.0000   40.0000
omega____ theta____ kappa____ phi______ frames
    -      113.0000   61.0000  120.0000 75

 39 omega  103.00  146.00   1.0000   40.0000
omega____ theta____ kappa____ phi______ frames
    -      113.0000  112.0000  -30.0000 43

 40 omega   68.00  115.00   1.0000   40.0000
omega____ theta____ kappa____ phi______ frames
    -      113.0000 -112.0000 -150.0000 47

 41 omega   41.00   84.00   1.0000   40.0000
omega____ theta____ kappa____ phi______ frames
    -      113.0000  -30.0000   90.0000 43

 42 omega   85.00  117.00   1.0000   40.0000
omega____ theta____ kappa____ phi______ frames
    -      113.0000   45.0000  120.0000 32

 43 omega  149.00  176.00   1.0000   40.0000
omega____ theta____ kappa____ phi______ frames
    -      113.0000   15.0000   60.0000 27

 44 omega   34.00   79.00   1.0000   40.0000
omega____ theta____ kappa____ phi______ frames
    -      113.0000  -95.0000   30.0000 45

 45 omega  101.00  127.00   1.0000   40.0000
omega____ theta____ kappa____ phi______ frames
    -      113.0000   45.0000    0.0000 26

 46 omega  151.00  176.00   1.0000   40.0000
omega____ theta____ kappa____ phi______ frames
    -      113.0000  112.0000    0.0000 25

 47 omega   62.00  108.00   1.0000   40.0000
omega____ theta____ kappa____ phi______ frames
    -      113.0000  -95.0000 -150.0000 46

 48 omega   58.00  100.00   1.0000   40.0000
omega____ theta____ kappa____ phi______ frames
    -      113.0000  -95.0000  -90.0000 42

 49 omega   58.00   87.00   1.0000   40.0000
omega____ theta____ kappa____ phi______ frames
    -      113.0000   15.0000   30.0000 29

 50 omega   47.00   73.00   1.0000   40.0000
omega____ theta____ kappa____ phi______ frames
    -      113.0000  -30.0000 -150.0000 26

 51 omega   31.00   58.00   1.0000   40.0000
omega____ theta____ kappa____ phi______ frames
    -      113.0000  -95.0000 -120.0000 27

 52 omega   85.00  111.00   1.0000   40.0000
omega____ theta____ kappa____ phi______ frames
    -      113.0000   45.0000  -60.0000 26

 53 omega  130.00  156.00   1.0000   40.0000
omega____ theta____ kappa____ phi______ frames
    -      113.0000   45.0000  -60.0000 26

 54 omega  148.00  174.00   1.0000   40.0000
omega____ theta____ kappa____ phi______ frames
    -      113.0000   77.0000   30.0000 26

 55 omega   77.00  106.00   1.0000   40.0000
omega____ theta____ kappa____ phi______ frames
    -      113.0000  -15.0000 -150.0000 29

 56 omega   55.00  100.00   1.0000   40.0000
omega____ theta____ kappa____ phi______ frames
    -      113.0000 -112.0000  150.0000 45

 57 omega   65.00   92.00   1.0000   40.0000
omega____ theta____ kappa____ phi______ frames
    -      113.0000  -45.0000  150.0000 27

 58 omega   40.00   66.00   1.0000   40.0000
omega____ theta____ kappa____ phi______ frames
    -      113.0000  -15.0000 -150.0000 26

 59 omega   96.00  121.00   1.0000   40.0000
omega____ theta____ kappa____ phi______ frames
    -      113.0000   77.0000   30.0000 25

 60 omega  135.00  166.00   1.0000   40.0000
omega____ theta____ kappa____ phi______ frames
    -      113.0000  -15.0000 -150.0000 31

 61 omega  116.00  143.00   1.0000   40.0000
omega____ theta____ kappa____ phi______ frames
    -      113.0000  112.0000   90.0000 27

 62 omega   43.00   69.00   1.0000   40.0000
omega____ theta____ kappa____ phi______ frames
    -      113.0000  -30.0000    0.0000 26

 63 omega   44.00   69.00   1.0000   40.0000
omega____ theta____ kappa____ phi______ frames
    -      113.0000  -45.0000 -120.0000 25

 64 omega   61.00   87.00   1.0000   40.0000
omega____ theta____ kappa____ phi______ frames
    -      113.0000  -45.0000  120.0000 26

 65 omega   96.00  133.00   1.0000   40.0000
omega____ theta____ kappa____ phi______ frames
    -      113.0000   15.0000   60.0000 37

 66 omega   85.00  143.00   1.0000   40.0000
omega____ theta____ kappa____ phi______ frames
    -      113.0000   45.0000   90.0000 58

 67 omega  144.00  169.00   1.0000   40.0000
omega____ theta____ kappa____ phi______ frames
    -      113.0000   12.0000  -78.0145 25

 68 omega  104.00  144.00   1.0000   40.0000
omega____ theta____ kappa____ phi______ frames
    -      113.0000  112.0000   60.0000 40

 69 omega   95.00  141.00   1.0000   40.0000
omega____ theta____ kappa____ phi______ frames
    -      113.0000  178.0000 -180.0000 46

 70 omega  121.00  147.00   1.0000   40.0000
omega____ theta____ kappa____ phi______ frames
    -      113.0000   45.0000 -120.0000 26

 71 omega  137.00  178.00   1.0000   40.0000
omega____ theta____ kappa____ phi______ frames
    -      113.0000   30.0000    0.0000 41

 72 omega   92.00  118.00   1.0000   40.0000
omega____ theta____ kappa____ phi______ frames
    -      113.0000  -61.0000 -120.0000 26

 73 omega   30.00   56.00   1.0000   40.0000
omega____ theta____ kappa____ phi______ frames
    -      113.0000  -15.0000 -180.0000 26

 74 omega   45.00   71.00   1.0000   40.0000
omega____ theta____ kappa____ phi______ frames
    -      113.0000   12.0000  -78.0145 26
;
_diffrn_measurement_device_type 'SuperNova, Dual, Cu at zero, Atlas'
_diffrn_measurement_method '\w scans'
_diffrn_orient_matrix_UB_11 -0.0854452000
_diffrn_orient_matrix_UB_12 -0.0378845000
_diffrn_orient_matrix_UB_13 0.0039609000
_diffrn_orient_matrix_UB_21 0.0054853000
_diffrn_orient_matrix_UB_22 -0.1358826000
_diffrn_orient_matrix_UB_23 -0.0505978000
_diffrn_orient_matrix_UB_31 0.0220268000
_diffrn_orient_matrix_UB_32 -0.1131518000
_diffrn_orient_matrix_UB_33 0.0593306000
_diffrn_radiation_monochromator mirror
_diffrn_radiation_type 'Cu K\a'
_diffrn_radiation_wavelength 1.5418
_diffrn_reflns_av_R_equivalents 0.0632
_diffrn_reflns_av_unetI/netI 0.0269
_diffrn_reflns_limit_h_max 21
_diffrn_reflns_limit_h_min -21
_diffrn_reflns_limit_k_max 10
_diffrn_reflns_limit_k_min -10
_diffrn_reflns_limit_l_max 24
_diffrn_reflns_limit_l_min -23
_diffrn_reflns_number 45149
_diffrn_reflns_theta_full 72.49
_diffrn_reflns_theta_max 72.49
_diffrn_reflns_theta_min 3.21
_diffrn_source 'SuperNova (Cu) X-ray Source'
_exptl_absorpt_coefficient_mu 0.651
_exptl_absorpt_correction_T_max 1.00000
_exptl_absorpt_correction_T_min 0.73116
_exptl_absorpt_correction_type multi-scan
_exptl_absorpt_process_details
;
CrysAlisPro, Agilent Technologies,
Version 1.171.36.32 (release 02-08-2013 CrysAlis171 .NET)
(compiled Aug  2 2013,16:46:58)
Empirical absorption correction using spherical harmonics,
 implemented in SCALE3 ABSPACK scaling algorithm.
;
_exptl_crystal_colour red
_exptl_crystal_density_diffrn 1.369
_exptl_crystal_density_method 'not measured'
_exptl_crystal_description prizm
_exptl_crystal_F_000 1272
_exptl_crystal_size_max 0.24
_exptl_crystal_size_mid 0.16
_exptl_crystal_size_min 0.08
_refine_diff_density_max 0.230
_refine_diff_density_min -0.191
_refine_diff_density_rms 0.039
_refine_ls_extinction_method none
_refine_ls_goodness_of_fit_ref 1.037
_refine_ls_hydrogen_treatment mixed
_refine_ls_matrix_type full
_refine_ls_number_parameters 440
_refine_ls_number_reflns 5846
_refine_ls_number_restraints 0
_refine_ls_restrained_S_all 1.037
_refine_ls_R_factor_all 0.0769
_refine_ls_R_factor_gt 0.0489
_refine_ls_shift/su_max 0.000
_refine_ls_shift/su_mean 0.000
_refine_ls_structure_factor_coef Fsqd
_refine_ls_weighting_details 'calc w=1/[\s^2^(Fo^2^)+(0.0617P)^2^+0.9001P] where P=(Fo^2^+2Fc^2^)/3'
_refine_ls_weighting_scheme calc
_refine_ls_wR_factor_gt 0.1266
_refine_ls_wR_factor_ref 0.1499
_reflns_number_gt 3646
_reflns_number_total 5846
_reflns_threshold_expression >2sigma(I)
_cod_data_source_file c5ra17755c2.cif
_cod_data_source_block ole468
_cod_original_cell_volume 2943.85(15)
_cod_original_formula_sum 'C21 H15 N2 O0.50'
_cod_database_code 7223060
_chemical_oxdiff_formula 'C21 N2 h18'
_reflns_odcompleteness_completeness 94.87
_reflns_odcompleteness_iscentric 1
_reflns_odcompleteness_theta 80.95

loop_
_space_group_symop_id
_space_group_symop_operation_xyz
1 'x, y, z'
2 '-x+1/2, y+1/2, -z+1/2'
3 '-x, -y, -z'
4 'x-1/2, -y-1/2, z-1/2'

loop_
_atom_site_label
_atom_site_type_symbol
_atom_site_fract_x
_atom_site_fract_y
_atom_site_fract_z
_atom_site_U_iso_or_equiv
_atom_site_adp_type
_atom_site_occupancy
_atom_site_symmetry_multiplicity
_atom_site_calc_flag
_atom_site_refinement_flags
_atom_site_disorder_assembly
_atom_site_disorder_group
C11 C 0.55516(10) 0.6237(2) 0.07540(9) 0.0330(4) Uani 1 1 d . . .
N2 N 0.50307(9) 0.77916(19) -0.04825(7) 0.0355(4) Uani 1 1 d . . .
N1 N 0.44284(9) 0.76050(18) 0.11917(7) 0.0340(3) Uani 1 1 d . . .
C6 C 0.59138(10) 0.5984(2) 0.01550(9) 0.0359(4) Uani 1 1 d . . .
C15 C 0.46582(11) 0.8029(2) 0.00957(9) 0.0333(4) Uani 1 1 d . . .
C7 C 0.65434(11) 0.4948(2) 0.01832(10) 0.0422(5) Uani 1 1 d . . .
H7 H 0.6784 0.4763 -0.0206 0.051 Uiso 1 1 calc R . .
C1 C 0.47813(12) 0.8604(2) -0.10651(9) 0.0413(5) Uani 1 1 d . . .
H1 H 0.4376 0.9308 -0.1058 0.050 Uiso 1 1 calc R . .
C5 C 0.56392(11) 0.6754(2) -0.04736(9) 0.0365(4) Uani 1 1 d . . .
C12 C 0.49013(10) 0.7255(2) 0.07097(9) 0.0322(4) Uani 1 1 d . . .
C8 C 0.68071(11) 0.4206(2) 0.07754(11) 0.0445(5) Uani 1 1 d . . .
H8 H 0.7223 0.3526 0.0785 0.053 Uiso 1 1 calc R . .
C14 C 0.40058(11) 0.8898(2) 0.02030(9) 0.0359(4) Uani 1 1 d . . .
H14 H 0.3716 0.9536 -0.0106 0.043 Uiso 1 1 calc R . .
C10 C 0.58313(11) 0.5462(2) 0.13575(10) 0.0368(4) Uani 1 1 d . . .
H10 H 0.5595 0.5622 0.1751 0.044 Uiso 1 1 calc R . .
C4 C 0.59609(12) 0.6518(3) -0.10888(10) 0.0447(5) Uani 1 1 d . . .
H4 H 0.6357 0.5795 -0.1103 0.054 Uiso 1 1 calc R . .
C16 C 0.32452(10) 0.9186(2) 0.12341(9) 0.0348(4) Uani 1 1 d . . .
C9 C 0.64504(11) 0.4472(2) 0.13655(10) 0.0416(5) Uani 1 1 d . . .
H9 H 0.6635 0.3975 0.1767 0.050 Uiso 1 1 calc R . .
C21 C 0.27884(12) 1.0430(2) 0.09625(10) 0.0421(5) Uani 1 1 d . . .
H21 H 0.2899 1.0900 0.0560 0.050 Uiso 1 1 calc R . .
C13 C 0.38832(10) 0.8598(2) 0.08782(9) 0.0340(4) Uani 1 1 d . . .
C2 C 0.51143(13) 0.8396(3) -0.16484(10) 0.0475(5) Uani 1 1 d . . .
H2 H 0.4947 0.8970 -0.2034 0.057 Uiso 1 1 calc R . .
C19 C 0.19979(12) 1.0280(3) 0.18858(11) 0.0516(6) Uani 1 1 d . . .
H19 H 0.1581 1.0631 0.2100 0.062 Uiso 1 1 calc R . .
C20 C 0.21727(12) 1.0969(3) 0.12867(11) 0.0497(5) Uani 1 1 d . . .
H20 H 0.1876 1.1797 0.1101 0.060 Uiso 1 1 calc R . .
C3 C 0.57103(12) 0.7314(3) -0.16635(10) 0.0498(6) Uani 1 1 d . . .
H3 H 0.5934 0.7139 -0.2063 0.060 Uiso 1 1 calc R . .
C17 C 0.30713(11) 0.8529(3) 0.18390(9) 0.0397(4) Uani 1 1 d . . .
H17 H 0.3374 0.7717 0.2032 0.048 Uiso 1 1 calc R . .
C18 C 0.24521(11) 0.9061(3) 0.21623(10) 0.0465(5) Uani 1 1 d . . .
H18 H 0.2342 0.8598 0.2566 0.056 Uiso 1 1 calc R . .
N2A N 0.00063(9) 0.78067(19) 0.04270(7) 0.0369(4) Uani 1 1 d . . .
N1A N 0.06177(9) 0.76317(18) -0.12445(7) 0.0351(4) Uani 1 1 d . . .
C6A C -0.08722(11) 0.6004(2) -0.02218(9) 0.0354(4) Uani 1 1 d . . .
C12A C 0.01431(10) 0.7282(2) -0.07664(9) 0.0338(4) Uani 1 1 d . . .
C5A C -0.06112(11) 0.6782(2) 0.04076(9) 0.0382(4) Uani 1 1 d . . .
C11A C -0.05077(10) 0.6271(2) -0.08176(9) 0.0335(4) Uani 1 1 d . . .
C10A C -0.07868(11) 0.5510(2) -0.14266(9) 0.0361(4) Uani 1 1 d . . .
H10A H -0.0552 0.5692 -0.1820 0.043 Uiso 1 1 calc R . .
C15A C 0.03881(11) 0.8040(2) -0.01499(9) 0.0364(4) Uani 1 1 d . . .
C9A C -0.14004(11) 0.4508(2) -0.14418(10) 0.0408(4) Uani 1 1 d . . .
H9A H -0.1582 0.4019 -0.1846 0.049 Uiso 1 1 calc R . .
C8A C -0.17544(12) 0.4215(2) -0.08532(11) 0.0441(5) Uani 1 1 d . . .
H8A H -0.2167 0.3523 -0.0866 0.053 Uiso 1 1 calc R . .
C7A C -0.14963(11) 0.4944(2) -0.02571(10) 0.0424(5) Uani 1 1 d . . .
H7A H -0.1736 0.4737 0.0131 0.051 Uiso 1 1 calc R . .
C13A C 0.11652(11) 0.8615(2) -0.09230(9) 0.0363(4) Uani 1 1 d . . .
C4A C -0.09546(12) 0.6572(3) 0.10117(10) 0.0465(5) Uani 1 1 d . . .
H4A H -0.1359 0.5867 0.1018 0.056 Uiso 1 1 calc R . .
C14A C 0.10421(11) 0.8901(2) -0.02474(9) 0.0386(4) Uani 1 1 d . . .
H14A H 0.1333 0.9526 0.0066 0.046 Uiso 1 1 calc R . .
C1A C 0.02477(12) 0.8615(2) 0.10094(9) 0.0432(5) Uani 1 1 d . . .
H1A H 0.0659 0.9305 0.1009 0.052 Uiso 1 1 calc R . .
C16A C 0.18004(11) 0.9204(2) -0.12795(10) 0.0390(4) Uani 1 1 d . . .
C2A C -0.01005(13) 0.8431(3) 0.15847(10) 0.0483(5) Uani 1 1 d . . .
H2A H 0.0066 0.9001 0.1972 0.058 Uiso 1 1 calc R . .
C21A C 0.19601(11) 0.8568(3) -0.18918(10) 0.0444(5) Uani 1 1 d . . .
H21A H 0.1647 0.7779 -0.2090 0.053 Uiso 1 1 calc R . .
C20A C 0.25806(12) 0.9088(3) -0.22146(12) 0.0527(6) Uani 1 1 d . . .
H20A H 0.2681 0.8636 -0.2623 0.063 Uiso 1 1 calc R . .
C3A C -0.07115(13) 0.7376(3) 0.15919(10) 0.0512(6) Uani 1 1 d . . .
H3A H -0.0950 0.7223 0.1985 0.061 Uiso 1 1 calc R . .
C17A C 0.22706(12) 1.0426(3) -0.10015(11) 0.0479(5) Uani 1 1 d . . .
H17A H 0.2169 1.0887 -0.0595 0.058 Uiso 1 1 calc R . .
C19A C 0.30483(13) 1.0269(3) -0.19349(13) 0.0591(7) Uani 1 1 d . . .
H19A H 0.3468 1.0607 -0.2149 0.071 Uiso 1 1 calc R . .
C18A C 0.28836(13) 1.0946(3) -0.13285(13) 0.0581(7) Uani 1 1 d . . .
H18A H 0.3189 1.1759 -0.1141 0.070 Uiso 1 1 calc R . .
O1 O 0.46679(11) 0.6358(2) 0.25161(8) 0.0339(5) Uani 0.649(3) 1 d PG A 1
H1B H 0.4981 0.6885 0.2782 0.051 Uiso 0.649(3) 1 d PG A 1
H1C H 0.4596 0.6821 0.2135 0.051 Uiso 0.649(3) 1 d PG A 1
O1A O 0.0344(3) 0.6359(6) -0.2533(2) 0.0560(13) Uani 0.351(3) 1 d PG A 2
H1AA H 0.0433 0.6697 -0.2131 0.084 Uiso 0.351(3) 1 d PG A 2
H1AB H 0.0033 0.6977 -0.2759 0.084 Uiso 0.351(3) 1 d PG A 2

loop_
_atom_site_aniso_label
_atom_site_aniso_U_11
_atom_site_aniso_U_22
_atom_site_aniso_U_33
_atom_site_aniso_U_23
_atom_site_aniso_U_13
_atom_site_aniso_U_12
C11 0.0293(8) 0.0281(10) 0.0402(9) -0.0005(7) -0.0036(7) -0.0075(7)
N2 0.0386(8) 0.0326(9) 0.0341(7) -0.0012(6) -0.0029(6) -0.0102(7)
N1 0.0337(8) 0.0287(9) 0.0381(7) 0.0024(6) -0.0043(6) -0.0027(6)
C6 0.0304(9) 0.0330(11) 0.0431(9) -0.0054(8) -0.0019(7) -0.0075(8)
C15 0.0362(9) 0.0282(10) 0.0341(8) -0.0007(7) -0.0037(7) -0.0055(7)
C7 0.0348(10) 0.0422(12) 0.0487(10) -0.0074(9) -0.0011(8) -0.0014(9)
C1 0.0486(11) 0.0358(11) 0.0372(9) 0.0023(8) -0.0071(8) -0.0104(9)
C5 0.0332(9) 0.0334(11) 0.0417(9) -0.0035(8) -0.0014(7) -0.0099(8)
C12 0.0322(9) 0.0283(10) 0.0352(8) -0.0002(7) -0.0015(7) -0.0053(7)
C8 0.0329(9) 0.0386(12) 0.0605(12) -0.0078(9) -0.0028(9) 0.0023(9)
C14 0.0392(10) 0.0284(10) 0.0378(9) 0.0021(7) -0.0081(7) -0.0011(8)
C10 0.0331(9) 0.0310(10) 0.0447(9) 0.0017(8) -0.0039(7) -0.0052(8)
C4 0.0375(10) 0.0512(13) 0.0454(10) -0.0053(9) 0.0046(8) -0.0120(9)
C16 0.0320(9) 0.0294(10) 0.0408(9) -0.0040(7) -0.0073(7) -0.0029(7)
C9 0.0353(10) 0.0315(11) 0.0549(11) 0.0048(9) -0.0102(8) -0.0041(8)
C21 0.0403(10) 0.0351(11) 0.0483(10) -0.0056(9) -0.0083(8) 0.0028(9)
C13 0.0319(9) 0.0269(10) 0.0416(9) -0.0014(7) -0.0039(7) -0.0025(7)
C2 0.0543(12) 0.0519(14) 0.0348(9) 0.0027(9) -0.0035(8) -0.0192(11)
C19 0.0332(10) 0.0591(15) 0.0606(13) -0.0257(11) -0.0042(9) 0.0021(10)
C20 0.0409(11) 0.0446(14) 0.0600(12) -0.0130(10) -0.0128(9) 0.0083(10)
C3 0.0462(11) 0.0637(15) 0.0397(10) -0.0015(10) 0.0055(9) -0.0167(11)
C17 0.0317(9) 0.0424(12) 0.0437(9) -0.0034(9) -0.0028(8) -0.0003(8)
C18 0.0351(10) 0.0558(15) 0.0481(10) -0.0112(10) 0.0006(8) -0.0040(9)
N2A 0.0413(8) 0.0287(9) 0.0381(8) -0.0023(6) -0.0083(6) 0.0085(7)
N1A 0.0353(8) 0.0268(9) 0.0416(8) -0.0015(6) -0.0042(6) 0.0012(6)
C6A 0.0333(9) 0.0291(10) 0.0418(9) 0.0010(7) -0.0062(7) 0.0076(7)
C12A 0.0354(9) 0.0241(10) 0.0395(9) -0.0020(7) -0.0076(7) 0.0050(7)
C5A 0.0357(9) 0.0359(11) 0.0417(9) 0.0027(8) -0.0023(8) 0.0135(8)
C11A 0.0326(9) 0.0250(10) 0.0412(9) 0.0021(7) -0.0042(7) 0.0071(7)
C10A 0.0349(9) 0.0302(10) 0.0416(9) -0.0012(8) -0.0044(7) 0.0032(8)
C15A 0.0405(10) 0.0285(10) 0.0380(9) 0.0016(7) -0.0064(8) 0.0066(8)
C9A 0.0378(10) 0.0327(11) 0.0491(10) -0.0022(8) -0.0091(8) 0.0034(8)
C8A 0.0350(10) 0.0366(12) 0.0583(12) 0.0032(9) -0.0080(9) -0.0012(8)
C7A 0.0361(10) 0.0413(12) 0.0485(10) 0.0076(9) -0.0014(8) 0.0053(9)
C13A 0.0374(10) 0.0260(10) 0.0425(9) -0.0008(8) -0.0111(8) 0.0035(8)
C4A 0.0409(11) 0.0486(13) 0.0494(11) -0.0029(9) 0.0009(9) 0.0111(9)
C14A 0.0417(10) 0.0263(10) 0.0442(10) -0.0001(8) -0.0128(8) 0.0020(8)
C1A 0.0522(12) 0.0358(11) 0.0388(9) -0.0017(8) -0.0088(8) 0.0112(9)
C16A 0.0340(9) 0.0303(11) 0.0497(10) 0.0069(8) -0.0112(8) 0.0021(8)
C2A 0.0571(13) 0.0460(13) 0.0393(10) -0.0058(9) -0.0080(9) 0.0179(11)
C21A 0.0354(10) 0.0424(12) 0.0537(11) 0.0027(10) -0.0043(8) -0.0004(9)
C20A 0.0375(11) 0.0593(16) 0.0600(12) 0.0125(11) -0.0008(9) 0.0032(10)
C3A 0.0503(12) 0.0599(15) 0.0434(10) 0.0005(10) 0.0045(9) 0.0196(11)
C17A 0.0445(11) 0.0365(12) 0.0580(12) 0.0078(9) -0.0180(9) -0.0051(9)
C19A 0.0378(11) 0.0629(17) 0.0736(15) 0.0297(13) -0.0088(10) -0.0072(11)
C18A 0.0465(12) 0.0455(15) 0.0768(15) 0.0205(12) -0.0211(11) -0.0142(10)
O1 0.0359(10) 0.0427(12) 0.0230(8) 0.0042(8) 0.0021(7) 0.0004(9)
O1A 0.053(3) 0.064(3) 0.049(2) -0.001(2) -0.007(2) -0.004(2)

loop_
_atom_type_symbol
_atom_type_description
_atom_type_scat_dispersion_real
_atom_type_scat_dispersion_imag
_atom_type_scat_source
C C 0.0181 0.0091 'International Tables Vol C Tables 4.2.6.8 and 6.1.1.4'
H H 0.0000 0.0000 'International Tables Vol C Tables 4.2.6.8 and 6.1.1.4'
N N 0.0311 0.0180 'International Tables Vol C Tables 4.2.6.8 and 6.1.1.4'
O O 0.0492 0.0322 'International Tables Vol C Tables 4.2.6.8 and 6.1.1.4'

loop_
_geom_angle_atom_site_label_1
_geom_angle_atom_site_label_2
_geom_angle_atom_site_label_3
_geom_angle
C6 C11 C12 117.53(16)
C10 C11 C6 119.51(18)
C10 C11 C12 122.94(17)
C1 N2 C15 118.86(17)
C1 N2 C5 120.66(17)
C5 N2 C15 120.48(16)
C12 N1 C13 105.13(15)
C11 C6 C5 120.94(18)
C7 C6 C11 118.43(18)
C7 C6 C5 120.62(18)
N2 C15 C12 121.18(17)
N2 C15 C14 131.47(17)
C14 C15 C12 107.26(16)
C6 C7 H7 119.4
C8 C7 C6 121.15(19)
C8 C7 H7 119.4
N2 C1 H1 119.3
C2 C1 N2 121.4(2)
C2 C1 H1 119.3
N2 C5 C6 119.32(17)
N2 C5 C4 117.05(18)
C4 C5 C6 123.63(19)
N1 C12 C11 128.95(16)
N1 C12 C15 110.60(17)
C15 C12 C11 120.42(16)
C7 C8 H8 120.0
C7 C8 C9 120.07(19)
C9 C8 H8 120.0
C15 C14 H14 127.6
C15 C14 C13 104.80(16)
C13 C14 H14 127.6
C11 C10 H10 119.9
C9 C10 C11 120.27(18)
C9 C10 H10 119.9
C5 C4 H4 119.0
C3 C4 C5 122.1(2)
C3 C4 H4 119.0
C21 C16 C13 120.36(18)
C17 C16 C21 118.14(19)
C17 C16 C13 121.49(18)
C8 C9 H9 119.7
C10 C9 C8 120.56(19)
C10 C9 H9 119.7
C16 C21 H21 119.6
C20 C21 C16 120.8(2)
C20 C21 H21 119.6
N1 C13 C14 112.20(16)
N1 C13 C16 121.29(16)
C14 C13 C16 126.47(17)
C1 C2 H2 120.3
C1 C2 C3 119.3(2)
C3 C2 H2 120.3
C20 C19 H19 120.4
C20 C19 C18 119.2(2)
C18 C19 H19 120.4
C21 C20 H20 119.8
C19 C20 C21 120.4(2)
C19 C20 H20 119.8
C4 C3 C2 119.4(2)
C4 C3 H3 120.3
C2 C3 H3 120.3
C16 C17 H17 119.4
C16 C17 C18 121.1(2)
C18 C17 H17 119.4
C19 C18 C17 120.3(2)
C19 C18 H18 119.8
C17 C18 H18 119.8
C5A N2A C15A 120.20(16)
C1A N2A C5A 120.79(18)
C1A N2A C15A 119.01(18)
C12A N1A C13A 104.88(15)
C11A C6A C5A 121.08(18)
C7A C6A C5A 120.75(18)
C7A C6A C11A 118.17(17)
N1A C12A C11A 128.74(16)
N1A C12A C15A 110.55(17)
C15A C12A C11A 120.68(18)
N2A C5A C6A 119.36(17)
N2A C5A C4A 117.11(18)
C4A C5A C6A 123.5(2)
C6A C11A C12A 117.53(17)
C10A C11A C6A 119.52(18)
C10A C11A C12A 122.93(17)
C11A C10A H10A 119.8
C9A C10A C11A 120.49(18)
C9A C10A H10A 119.8
N2A C15A C12A 121.06(18)
C14A C15A N2A 131.18(18)
C14A C15A C12A 107.71(17)
C10A C9A H9A 119.8
C10A C9A C8A 120.35(18)
C8A C9A H9A 119.8
C9A C8A H8A 119.9
C7A C8A C9A 120.24(19)
C7A C8A H8A 119.9
C6A C7A H7A 119.4
C8A C7A C6A 121.21(19)
C8A C7A H7A 119.4
N1A C13A C14A 112.41(17)
N1A C13A C16A 120.73(17)
C14A C13A C16A 126.83(18)
C5A C4A H4A 119.0
C3A C4A C5A 122.0(2)
C3A C4A H4A 119.0
C15A C14A C13A 104.45(17)
C15A C14A H14A 127.8
C13A C14A H14A 127.8
N2A C1A H1A 119.2
C2A C1A N2A 121.5(2)
C2A C1A H1A 119.2
C21A C16A C13A 121.29(18)
C21A C16A C17A 118.2(2)
C17A C16A C13A 120.53(19)
C1A C2A H2A 120.2
C1A C2A C3A 119.5(2)
C3A C2A H2A 120.2
C16A C21A H21A 119.5
C16A C21A C20A 121.1(2)
C20A C21A H21A 119.5
C21A C20A H20A 119.7
C19A C20A C21A 120.6(2)
C19A C20A H20A 119.7
C4A C3A C2A 119.1(2)
C4A C3A H3A 120.4
C2A C3A H3A 120.4
C16A C17A H17A 119.8
C18A C17A C16A 120.4(2)
C18A C17A H17A 119.8
C20A C19A H19A 120.5
C20A C19A C18A 119.0(2)
C18A C19A H19A 120.5
C17A C18A C19A 120.8(2)
C17A C18A H18A 119.6
C19A C18A H18A 119.6
H1AA O1A H1AB 109.5

loop_
_geom_bond_atom_site_label_1
_geom_bond_atom_site_label_2
_geom_bond_distance
C11 C6 1.418(3)
C11 C12 1.427(3)
C11 C10 1.411(3)
N2 C15 1.390(2)
N2 C1 1.379(2)
N2 C5 1.383(3)
N1 C12 1.359(2)
N1 C13 1.377(2)
C6 C7 1.409(3)
C6 C5 1.448(3)
C15 C12 1.412(2)
C15 C14 1.396(3)
C7 H7 0.9300
C7 C8 1.372(3)
C1 H1 0.9300
C1 C2 1.358(3)
C5 C4 1.409(3)
C8 H8 0.9300
C8 C9 1.399(3)
C14 H14 0.9300
C14 C13 1.401(2)
C10 H10 0.9300
C10 C9 1.372(3)
C4 H4 0.9300
C4 C3 1.361(3)
C16 C21 1.402(3)
C16 C13 1.468(3)
C16 C17 1.385(3)
C9 H9 0.9300
C21 H21 0.9300
C21 C20 1.388(3)
C2 H2 0.9300
C2 C3 1.395(3)
C19 H19 0.9300
C19 C20 1.386(3)
C19 C18 1.387(3)
C20 H20 0.9300
C3 H3 0.9300
C17 H17 0.9300
C17 C18 1.390(3)
C18 H18 0.9300
N2A C5A 1.387(3)
N2A C15A 1.396(2)
N2A C1A 1.374(2)
N1A C12A 1.355(2)
N1A C13A 1.380(2)
C6A C5A 1.447(3)
C6A C11A 1.417(3)
C6A C7A 1.414(3)
C12A C11A 1.424(3)
C12A C15A 1.411(2)
C5A C4A 1.405(3)
C11A C10A 1.414(2)
C10A H10A 0.9300
C10A C9A 1.371(3)
C15A C14A 1.390(3)
C9A H9A 0.9300
C9A C8A 1.398(3)
C8A H8A 0.9300
C8A C7A 1.371(3)
C7A H7A 0.9300
C13A C14A 1.400(3)
C13A C16A 1.465(3)
C4A H4A 0.9300
C4A C3A 1.370(3)
C14A H14A 0.9300
C1A H1A 0.9300
C1A C2A 1.356(3)
C16A C21A 1.384(3)
C16A C17A 1.405(3)
C2A H2A 0.9300
C2A C3A 1.398(3)
C21A H21A 0.9300
C21A C20A 1.388(3)
C20A H20A 0.9300
C20A C19A 1.378(3)
C3A H3A 0.9300
C17A H17A 0.9300
C17A C18A 1.382(3)
C19A H19A 0.9300
C19A C18A 1.390(4)
C18A H18A 0.9300
O1 H1B 0.8496
O1 H1C 0.8500
O1A H1AA 0.8488
O1A H1AB 0.8512

loop_
_geom_torsion_atom_site_label_1
_geom_torsion_atom_site_label_2
_geom_torsion_atom_site_label_3
_geom_torsion_atom_site_label_4
_geom_torsion
C11 C6 C7 C8 -0.5(3)
C11 C6 C5 N2 2.2(3)
C11 C6 C5 C4 -178.23(18)
C11 C10 C9 C8 -0.7(3)
N2 C15 C12 C11 1.6(3)
N2 C15 C12 N1 -176.84(16)
N2 C15 C14 C13 176.12(19)
N2 C1 C2 C3 1.4(3)
N2 C5 C4 C3 2.6(3)
C6 C11 C12 N1 175.23(17)
C6 C11 C12 C15 -2.9(3)
C6 C11 C10 C9 0.2(3)
C6 C7 C8 C9 0.0(3)
C6 C5 C4 C3 -177.03(19)
C15 N2 C1 C2 -178.74(18)
C15 N2 C5 C6 -3.6(3)
C15 N2 C5 C4 176.81(16)
C15 C14 C13 N1 0.5(2)
C15 C14 C13 C16 -177.26(18)
C7 C6 C5 N2 -178.58(17)
C7 C6 C5 C4 1.0(3)
C7 C8 C9 C10 0.6(3)
C1 N2 C15 C12 -178.53(17)
C1 N2 C15 C14 5.4(3)
C1 N2 C5 C6 176.70(16)
C1 N2 C5 C4 -2.9(3)
C1 C2 C3 C4 -1.8(3)
C5 N2 C15 C12 1.7(3)
C5 N2 C15 C14 -174.35(19)
C5 N2 C1 C2 1.0(3)
C5 C6 C7 C8 -179.76(18)
C5 C4 C3 C2 -0.3(3)
C12 C11 C6 C7 -178.22(17)
C12 C11 C6 C5 1.1(3)
C12 C11 C10 C9 178.71(17)
C12 N1 C13 C14 -0.5(2)
C12 N1 C13 C16 177.44(16)
C12 C15 C14 C13 -0.4(2)
C14 C15 C12 C11 178.54(16)
C14 C15 C12 N1 0.1(2)
C10 C11 C6 C7 0.4(3)
C10 C11 C6 C5 179.68(17)
C10 C11 C12 N1 -3.3(3)
C10 C11 C12 C15 178.51(17)
C16 C21 C20 C19 -0.2(3)
C16 C17 C18 C19 -0.6(3)
C21 C16 C13 N1 167.03(17)
C21 C16 C13 C14 -15.3(3)
C21 C16 C17 C18 1.3(3)
C13 N1 C12 C11 -178.04(18)
C13 N1 C12 C15 0.2(2)
C13 C16 C21 C20 178.43(18)
C13 C16 C17 C18 -178.04(18)
C20 C19 C18 C17 -0.5(3)
C17 C16 C21 C20 -0.9(3)
C17 C16 C13 N1 -13.6(3)
C17 C16 C13 C14 164.01(19)
C18 C19 C20 C21 0.9(3)
N2A C5A C4A C3A 2.1(3)
N2A C15A C14A C13A 176.86(19)
N2A C1A C2A C3A 1.1(3)
N1A C12A C11A C6A 174.89(17)
N1A C12A C11A C10A -3.6(3)
N1A C12A C15A N2A -177.39(16)
N1A C12A C15A C14A 0.1(2)
N1A C13A C14A C15A 0.4(2)
N1A C13A C16A C21A -12.9(3)
N1A C13A C16A C17A 167.85(17)
C6A C5A C4A C3A -177.37(19)
C6A C11A C10A C9A -0.7(3)
C12A N1A C13A C14A -0.3(2)
C12A N1A C13A C16A 177.95(16)
C12A C11A C10A C9A 177.81(18)
C12A C15A C14A C13A -0.3(2)
C5A N2A C15A C12A 1.9(3)
C5A N2A C15A C14A -174.93(19)
C5A N2A C1A C2A 0.7(3)
C5A C6A C11A C12A 2.5(3)
C5A C6A C11A C10A -178.92(17)
C5A C6A C7A C8A 179.16(18)
C5A C4A C3A C2A -0.4(3)
C11A C6A C5A N2A 0.0(3)
C11A C6A C5A C4A 179.43(18)
C11A C6A C7A C8A -1.3(3)
C11A C12A C15A N2A 0.8(3)
C11A C12A C15A C14A 178.24(17)
C11A C10A C9A C8A -0.5(3)
C10A C9A C8A C7A 0.8(3)
C15A N2A C5A C6A -2.2(3)
C15A N2A C5A C4A 178.31(17)
C15A N2A C1A C2A -179.82(18)
C15A C12A C11A C6A -2.9(3)
C15A C12A C11A C10A 178.59(17)
C9A C8A C7A C6A 0.2(3)
C7A C6A C5A N2A 179.51(17)
C7A C6A C5A C4A -1.1(3)
C7A C6A C11A C12A -177.01(17)
C7A C6A C11A C10A 1.6(3)
C13A N1A C12A C11A -177.83(18)
C13A N1A C12A C15A 0.1(2)
C13A C16A C21A C20A -177.46(19)
C13A C16A C17A C18A 177.99(18)
C14A C13A C16A C21A 165.13(19)
C14A C13A C16A C17A -14.2(3)
C1A N2A C5A C6A 177.23(17)
C1A N2A C5A C4A -2.2(3)
C1A N2A C15A C12A -177.59(17)
C1A N2A C15A C14A 5.6(3)
C1A C2A C3A C4A -1.2(3)
C16A C13A C14A C15A -177.77(18)
C16A C21A C20A C19A -0.8(3)
C16A C17A C18A C19A -0.3(3)
C21A C16A C17A C18A -1.3(3)
C21A C20A C19A C18A -0.8(3)
C20A C19A C18A C17A 1.4(3)
C17A C16A C21A C20A 1.8(3)
